data_2208799
loop_
_publ_author_name
'Maria Enriqueta D\'iaz de Vivar'
'Sergio Baggio'
'Ricardo Baggio'

_publ_section_title
;
 Diaquasulfato(2,4,6-tri-2-pyridyl-1,3,5-triazine)nickel(II) dihydrate
;
_journal_coeditor_code BT2030
_journal_issue 5
_journal_name_full 'Acta Crystallographica Section E'
_journal_page_first m986
_journal_page_last m988
_journal_paper_doi 10.1107/S1600536806011640
_journal_volume 62
_journal_year 2006
_chemical_formula_iupac '[Ni (S O4) (C18 H12 N6) (H2 O1)2], 2H2 O'
_chemical_formula_moiety 'C18 H16 N6 Ni O6 S, 2H2 O'
_chemical_formula_sum 'C18 H20 N6 Ni O8 S'
_chemical_formula_weight 539.17
_chemical_name_systematic
;
Diaquasulfato(2,4,6-tri-2-pyridyl-1,3,5-triazine)nickel(II) dihydrate
;
_space_group_IT_number 2
_symmetry_cell_setting triclinic
_symmetry_space_group_name_Hall '-P 1'
_symmetry_space_group_name_H-M 'P -1'
_atom_sites_solution_hydrogens geom
_atom_sites_solution_primary direct
_atom_sites_solution_secondary difmap
_audit_creation_method SHELXL-97
_cell_angle_alpha 85.513(3)
_cell_angle_beta 75.529(3)
_cell_angle_gamma 76.129(3)
_cell_formula_units_Z 2
_cell_length_a 7.6338(15)
_cell_length_b 11.681(2)
_cell_length_c 12.420(2)
_cell_measurement_reflns_used 25
_cell_measurement_temperature 295(2)
_cell_measurement_theta_max 17.5
_cell_measurement_theta_min 7.5
_cell_volume 1040.9(3)
_computing_cell_refinement
;
MSC/AFC Diffractometer Control Software
;
_computing_data_collection
;
MSC/AFC Diffractometer Control Software (Molecular Structure
Corporation, 1988)
;
_computing_data_reduction
;
MSC/AFC Diffractometer Control Software
;
_computing_molecular_graphics 'SHELXTL-NT (Bruker, 2000)'
_computing_publication_material 'SHELXTL-NT (Bruker, 2000) and PLATON (Spek, 2005)'
_computing_structure_refinement 'SHELXL97 (Sheldrick, 1997)'
_computing_structure_solution 'SHELXS97 (Sheldrick, 1997)'
_diffrn_ambient_temperature 295(2)
_diffrn_measured_fraction_theta_full 0.991
_diffrn_measured_fraction_theta_max 0.885
_diffrn_measurement_device 'Rigaku AFC-6'
_diffrn_measurement_method \w/2\q
_diffrn_radiation_monochromator graphite
_diffrn_radiation_source 'fine-focus sealed tube'
_diffrn_radiation_type MoK\a
_diffrn_radiation_wavelength 0.71073
_diffrn_reflns_av_R_equivalents 0.0634
_diffrn_reflns_av_sigmaI/netI 0.0607
_diffrn_reflns_limit_h_max 9
_diffrn_reflns_limit_h_min -9
_diffrn_reflns_limit_k_max 15
_diffrn_reflns_limit_k_min -15
_diffrn_reflns_limit_l_max 16
_diffrn_reflns_limit_l_min -2
_diffrn_reflns_number 4980
_diffrn_reflns_theta_full 25.00
_diffrn_reflns_theta_max 27.98
_diffrn_reflns_theta_min 1.69
_diffrn_standards_decay_% <2
_diffrn_standards_interval_count 150
_diffrn_standards_number 3
_exptl_absorpt_coefficient_mu 1.095
_exptl_absorpt_correction_T_max 0.90
_exptl_absorpt_correction_T_min 0.75
_exptl_absorpt_correction_type psi-scan
_exptl_absorpt_process_details '(North <i>et al.</i>,  1968)'
_exptl_crystal_colour green
_exptl_crystal_density_diffrn 1.720
_exptl_crystal_density_method 'not measured'
_exptl_crystal_description prisms
_exptl_crystal_F_000 556
_exptl_crystal_size_max 0.28
_exptl_crystal_size_mid 0.14
_exptl_crystal_size_min 0.10
_refine_diff_density_max 0.525
_refine_diff_density_min -0.388
_refine_ls_extinction_method none
_refine_ls_goodness_of_fit_ref 0.970
_refine_ls_hydrogen_treatment mixed
_refine_ls_matrix_type full
_refine_ls_number_parameters 331
_refine_ls_number_reflns 4438
_refine_ls_number_restraints 24
_refine_ls_restrained_S_all 0.971
_refine_ls_R_factor_all 0.0775
_refine_ls_R_factor_gt 0.0527
_refine_ls_shift/su_max 0.000
_refine_ls_shift/su_mean 0.000
_refine_ls_structure_factor_coef Fsqd
_refine_ls_weighting_details 'calc w=1/[\s^2^(Fo^2^)+(0.0697P)^2^] where P=(Fo^2^+2Fc^2^)/3'
_refine_ls_weighting_scheme calc
_refine_ls_wR_factor_gt 0.1092
_refine_ls_wR_factor_ref 0.1193
_reflns_number_gt 3405
_reflns_number_total 4438
_reflns_threshold_expression I>2\s(I)
_cod_data_source_file bt2030.cif
_cod_data_source_block I
_cod_original_sg_symbol_Hall -P_1
_cod_database_code 2208799

loop_
_symmetry_equiv_pos_as_xyz
'x, y, z'
'-x, -y, -z'

loop_
_atom_site_type_symbol
_atom_site_label
_atom_site_fract_x
_atom_site_fract_y
_atom_site_fract_z
_atom_site_U_iso_or_equiv
_atom_site_adp_type
_atom_site_calc_flag
_atom_site_refinement_flags
_atom_site_occupancy
Ni Ni 0.43706(6) 0.26097(4) 0.22524(4) 0.02134(14) Uani d D 1
S S 0.81989(12) 0.19084(8) 0.31447(7) 0.0248(2) Uani d . 1
O O1 0.6689(3) 0.1646(2) 0.2732(2) 0.0323(6) Uani d . 1
O O2 0.8604(3) 0.3021(2) 0.2641(2) 0.0365(6) Uani d . 1
O O3 0.7627(5) 0.2011(3) 0.4348(2) 0.0521(8) Uani d D 1
O O4 0.9853(3) 0.0941(2) 0.2826(2) 0.0391(7) Uani d . 1
N N1 0.5919(4) 0.2458(2) 0.0528(2) 0.0250(6) Uani d . 1
N N2 0.5264(4) 0.4086(2) 0.1934(2) 0.0235(6) Uani d . 1
N N3 0.3250(4) 0.3505(3) 0.3782(2) 0.0279(7) Uani d . 1
N N4 0.7044(4) 0.5247(2) 0.0737(2) 0.0252(6) Uani d . 1
N N5 0.5516(4) 0.5842(2) 0.2596(2) 0.0270(7) Uani d . 1
N N6 0.8079(4) 0.7343(3) 0.0353(3) 0.0314(7) Uani d . 1
C C1 0.6176(5) 0.1596(3) -0.0180(3) 0.0311(9) Uani d . 1
H H1 0.5655 0.0953 0.0076 0.037 Uiso calc R 1
C C2 0.7171(5) 0.1610(4) -0.1265(3) 0.0364(9) Uani d . 1
H H2 0.7328 0.0988 -0.1729 0.044 Uiso calc R 1
C C3 0.7921(5) 0.2550(4) -0.1645(3) 0.0373(9) Uani d . 1
H H3 0.8578 0.2580 -0.2382 0.045 Uiso calc R 1
C C4 0.7717(5) 0.3462(3) -0.0947(3) 0.0283(8) Uani d . 1
H H4 0.8230 0.4109 -0.1196 0.034 Uiso calc R 1
C C5 0.6727(5) 0.3373(3) 0.0128(3) 0.0241(7) Uani d . 1
C C6 0.6345(4) 0.4289(3) 0.0972(3) 0.0219(7) Uani d . 1
C C7 0.6572(5) 0.5993(3) 0.1581(3) 0.0278(8) Uani d . 1
C C8 0.4874(5) 0.4869(3) 0.2727(3) 0.0225(7) Uani d . 1
C C9 0.3673(5) 0.4568(3) 0.3776(3) 0.0252(7) Uani d . 1
C C10 0.2990(5) 0.5290(3) 0.4687(3) 0.0309(8) Uani d . 1
H H10 0.3270 0.6026 0.4658 0.037 Uiso calc R 1
C C11 0.1892(5) 0.4912(4) 0.5638(3) 0.0355(9) Uani d . 1
H H11 0.1429 0.5382 0.6263 0.043 Uiso calc R 1
C C12 0.1497(5) 0.3830(4) 0.5642(3) 0.0394(10) Uani d . 1
H H12 0.0753 0.3557 0.6274 0.047 Uiso calc R 1
C C13 0.2199(5) 0.3148(4) 0.4714(3) 0.0348(9) Uani d . 1
H H13 0.1933 0.2409 0.4735 0.042 Uiso calc R 1
C C14 0.7219(5) 0.7110(3) 0.1390(3) 0.0272(8) Uani d . 1
C C15 0.6859(5) 0.7884(3) 0.2269(3) 0.0349(9) Uani d . 1
H H15 0.6230 0.7702 0.2981 0.042 Uiso calc R 1
C C16 0.7458(6) 0.8915(3) 0.2050(4) 0.0404(10) Uani d . 1
H H16 0.7273 0.9440 0.2615 0.049 Uiso calc R 1
C C17 0.8323(6) 0.9152(4) 0.0995(4) 0.0420(10) Uani d . 1
H H17 0.8725 0.9851 0.0829 0.050 Uiso calc R 1
C C18 0.8612(6) 0.8366(3) 0.0168(4) 0.0383(10) Uani d . 1
H H18 0.9203 0.8552 -0.0551 0.046 Uiso calc R 1
O O1W 0.3417(4) 0.1102(2) 0.2522(2) 0.0348(6) Uani d D 1
H H1WA 0.382(3) 0.0739(15) 0.3035(17) 0.042 Uiso d D 1
H H1WB 0.2285(5) 0.1291(11) 0.274(2) 0.042 Uiso d D 1
O O2W 0.1963(3) 0.3468(2) 0.1740(2) 0.0335(6) Uani d D 1
H H2WB 0.205(2) 0.335(2) 0.1086(7) 0.040 Uiso d D 1
H H2WA 0.1054(13) 0.324(2) 0.2104(17) 0.040 Uiso d D 1
O O3W 0.9979(5) 0.1233(3) 0.5900(3) 0.0673(10) Uani d D 1
H H3WA 0.915(3) 0.168(3) 0.566(3) 0.081 Uiso d D 1
H H3WB 0.946(4) 0.080(3) 0.636(3) 0.081 Uiso d D 1
O O4W 0.3827(7) -0.0232(4) 0.4402(3) 0.0869(14) Uani d D 1
H H4WB 0.301(5) 0.017(3) 0.488(4) 0.104 Uiso d D 1
H H4WA 0.364(7) -0.0898(17) 0.451(4) 0.104 Uiso d D 1

loop_
_atom_site_aniso_label
_atom_site_aniso_U_11
_atom_site_aniso_U_22
_atom_site_aniso_U_33
_atom_site_aniso_U_12
_atom_site_aniso_U_13
_atom_site_aniso_U_23
Ni 0.0206(2) 0.0215(2) 0.0252(3) -0.00938(17) -0.00710(17) -0.00073(17)
S 0.0237(5) 0.0252(4) 0.0297(5) -0.0096(3) -0.0107(4) 0.0021(4)
O1 0.0269(13) 0.0266(13) 0.0504(17) -0.0101(11) -0.0193(12) 0.0019(12)
O2 0.0271(14) 0.0260(14) 0.0635(19) -0.0140(11) -0.0181(13) 0.0061(12)
O3 0.071(2) 0.059(2) 0.0340(17) -0.0265(17) -0.0150(15) -0.0027(14)
O4 0.0260(14) 0.0312(14) 0.0627(19) -0.0087(11) -0.0140(13) 0.0017(13)
N1 0.0253(16) 0.0223(15) 0.0287(16) -0.0029(12) -0.0099(12) -0.0059(12)
N2 0.0200(15) 0.0251(15) 0.0274(16) -0.0074(12) -0.0071(12) 0.0001(12)
N3 0.0244(16) 0.0337(17) 0.0272(17) -0.0111(13) -0.0062(12) 0.0035(13)
N4 0.0264(16) 0.0206(15) 0.0313(17) -0.0098(12) -0.0081(12) 0.0011(12)
N5 0.0381(18) 0.0158(14) 0.0320(17) -0.0095(13) -0.0144(14) 0.0010(12)
N6 0.0356(18) 0.0307(17) 0.0366(18) -0.0190(14) -0.0157(14) 0.0063(14)
C1 0.031(2) 0.0243(19) 0.046(2) -0.0090(15) -0.0209(17) -0.0040(17)
C2 0.041(2) 0.042(2) 0.031(2) -0.0054(19) -0.0180(18) -0.0105(17)
C3 0.034(2) 0.051(3) 0.022(2) -0.0068(19) -0.0017(16) -0.0029(17)
C4 0.0245(18) 0.0293(19) 0.031(2) -0.0035(15) -0.0089(15) 0.0008(15)
C5 0.0237(18) 0.0236(18) 0.0254(19) -0.0047(14) -0.0076(14) -0.0002(14)
C6 0.0231(17) 0.0218(16) 0.0267(19) -0.0100(14) -0.0139(14) 0.0057(14)
C7 0.033(2) 0.0188(17) 0.034(2) -0.0090(15) -0.0117(16) 0.0049(15)
C8 0.0253(18) 0.0196(17) 0.0273(19) -0.0074(14) -0.0140(14) 0.0036(14)
C9 0.0193(17) 0.0298(19) 0.0295(19) -0.0077(14) -0.0088(14) -0.0026(15)
C10 0.032(2) 0.036(2) 0.027(2) -0.0089(16) -0.0091(16) -0.0023(16)
C11 0.033(2) 0.044(2) 0.028(2) -0.0005(18) -0.0094(16) -0.0113(17)
C12 0.035(2) 0.063(3) 0.021(2) -0.015(2) -0.0051(16) 0.0049(18)
C13 0.036(2) 0.039(2) 0.033(2) -0.0184(18) -0.0088(17) 0.0074(17)
C14 0.0280(19) 0.0182(17) 0.043(2) -0.0116(14) -0.0176(16) 0.0050(15)
C15 0.040(2) 0.028(2) 0.043(2) -0.0091(17) -0.0202(18) -0.0013(17)
C16 0.044(2) 0.027(2) 0.061(3) -0.0145(18) -0.026(2) -0.0050(19)
C17 0.045(2) 0.033(2) 0.058(3) -0.0172(19) -0.027(2) 0.015(2)
C18 0.042(2) 0.036(2) 0.043(2) -0.0185(18) -0.0177(19) 0.0159(19)
O1W 0.0310(14) 0.0275(14) 0.0521(18) -0.0125(12) -0.0171(13) 0.0045(12)
O2W 0.0238(13) 0.0392(15) 0.0384(15) -0.0093(12) -0.0098(11) 0.0071(12)
O3W 0.083(3) 0.071(3) 0.065(2) -0.042(2) -0.035(2) 0.0259(19)
O4W 0.132(4) 0.093(3) 0.071(3) -0.072(3) -0.058(3) 0.044(2)

loop_
_atom_type_symbol
_atom_type_description
_atom_type_scat_dispersion_real
_atom_type_scat_dispersion_imag
_atom_type_scat_source
C C 0.0033 0.0016 'International Tables Vol C Tables 4.2.6.8 and 6.1.1.4'
H H 0.0000 0.0000 'International Tables Vol C Tables 4.2.6.8 and 6.1.1.4'
N N 0.0061 0.0033 'International Tables Vol C Tables 4.2.6.8 and 6.1.1.4'
O O 0.0106 0.0060 'International Tables Vol C Tables 4.2.6.8 and 6.1.1.4'
S S 0.1246 0.1234 'International Tables Vol C Tables 4.2.6.8 and 6.1.1.4'
Ni Ni 0.3393 1.1124 'International Tables Vol C Tables 4.2.6.8 and 6.1.1.4'

loop_
_geom_angle_atom_site_label_1
_geom_angle_atom_site_label_2
_geom_angle_atom_site_label_3
_geom_angle
N2 Ni O1W 177.71(11)
N2 Ni O1 95.37(10)
O1W Ni O1 86.27(10)
N2 Ni O2W 88.80(10)
O1W Ni O2W 89.52(10)
O1 Ni O2W 175.54(10)
N2 Ni N3 77.37(11)
O1W Ni N3 104.15(11)
O1 Ni N3 93.81(11)
O2W Ni N3 88.65(11)
N2 Ni N1 75.95(11)
O1W Ni N1 102.49(11)
O1 Ni N1 89.62(10)
O2W Ni N1 89.84(10)
N3 Ni N1 153.31(11)
O3 S O2 109.53(17)
O3 S O4 110.37(18)
O2 S O4 109.90(15)
O3 S O1 109.48(17)
O2 S O1 109.29(14)
O4 S O1 108.24(15)
S O1 Ni 136.17(15)
C1 N1 C5 116.6(3)
C1 N1 Ni 128.8(3)
C5 N1 Ni 114.7(2)
C6 N2 C8 117.9(3)
C6 N2 Ni 121.9(2)
C8 N2 Ni 120.0(2)
C13 N3 C9 118.1(3)
C13 N3 Ni 127.9(3)
C9 N3 Ni 114.1(2)
C6 N4 C7 114.1(3)
C8 N5 C7 114.6(3)
C14 N6 C18 117.0(3)
N1 C1 C2 123.3(4)
N1 C1 H1 118.4
C2 C1 H1 118.4
C3 C2 C1 118.6(4)
C3 C2 H2 120.7
C1 C2 H2 120.7
C2 C3 C4 120.6(4)
C2 C3 H3 119.7
C4 C3 H3 119.7
C5 C4 C3 117.2(3)
C5 C4 H4 121.4
C3 C4 H4 121.4
N1 C5 C4 123.7(3)
N1 C5 C6 112.5(3)
C4 C5 C6 123.8(3)
N2 C6 N4 124.0(3)
N2 C6 C5 114.9(3)
N4 C6 C5 121.1(3)
N4 C7 N5 125.9(3)
N4 C7 C14 118.3(3)
N5 C7 C14 115.8(3)
N5 C8 N2 123.5(3)
N5 C8 C9 122.2(3)
N2 C8 C9 114.4(3)
N3 C9 C10 121.7(3)
N3 C9 C8 114.0(3)
C10 C9 C8 124.3(3)
C11 C10 C9 119.4(4)
C11 C10 H10 120.3
C9 C10 H10 120.3
C12 C11 C10 118.5(4)
C12 C11 H11 120.8
C10 C11 H11 120.8
C11 C12 C13 119.9(4)
C11 C12 H12 120.0
C13 C12 H12 120.0
N3 C13 C12 122.4(4)
N3 C13 H13 118.8
C12 C13 H13 118.8
N6 C14 C15 123.0(3)
N6 C14 C7 116.7(3)
C15 C14 C7 120.3(3)
C16 C15 C14 118.3(4)
C16 C15 H15 120.9
C14 C15 H15 120.9
C17 C16 C15 118.6(4)
C17 C16 H16 120.7
C15 C16 H16 120.7
C16 C17 C18 120.3(4)
C16 C17 H17 119.8
C18 C17 H17 119.8
N6 C18 C17 122.8(4)
N6 C18 H18 118.6
C17 C18 H18 118.6
H1WA O1W H1WB 106(3)
H2WB O2W H2WA 107(2)
H3WA O3W H3WB 105(3)
H4WB O4W H4WA 105(4)

loop_
_geom_bond_atom_site_label_1
_geom_bond_atom_site_label_2
_geom_bond_distance
_geom_bond_publ_flag
Ni N2 1.979(3) y
Ni O1W 2.036(2) y
Ni O1 2.055(2) y
Ni O2W 2.095(2) y
Ni N3 2.123(3) y
Ni N1 2.170(3) y
S O3 1.455(3) y
S O2 1.465(2) y
S O4 1.471(3) y
S O1 1.475(2) y
N1 C1 1.335(4) ?
N1 C5 1.360(4) ?
N2 C6 1.312(4) ?
N2 C8 1.326(4) ?
N3 C13 1.333(4) ?
N3 C9 1.355(4) ?
N4 C6 1.334(4) ?
N4 C7 1.339(4) ?
N5 C8 1.325(4) ?
N5 C7 1.340(4) ?
N6 C14 1.331(5) ?
N6 C18 1.338(5) ?
C1 C2 1.372(5) ?
C1 H1 0.9300 ?
C2 C3 1.357(5) ?
C2 H2 0.9300 ?
C3 C4 1.382(5) ?
C3 H3 0.9300 ?
C4 C5 1.370(5) ?
C4 H4 0.9300 ?
C5 C6 1.484(5) ?
C7 C14 1.485(4) ?
C8 C9 1.466(5) ?
C9 C10 1.381(5) ?
C10 C11 1.376(5) ?
C10 H10 0.9300 ?
C11 C12 1.367(6) ?
C11 H11 0.9300 ?
C12 C13 1.372(6) ?
C12 H12 0.9300 ?
C13 H13 0.9300 ?
C14 C15 1.403(5) ?
C15 C16 1.374(5) ?
C15 H15 0.9300 ?
C16 C17 1.352(6) ?
C16 H16 0.9300 ?
C17 C18 1.372(6) ?
C17 H17 0.9300 ?
C18 H18 0.9300 ?
O1W H1WA 0.82(3) ?
O1W H1WB 0.82(2) ?
O2W H2WA 0.82(2) ?
O2W H2WB 0.82(2) ?
O3W H3WA 0.82(3) ?
O3W H3WB 0.83(3) ?
O4W H4WA 0.82(2) ?
O4W H4WB 0.83(5) ?

loop_
_geom_hbond_atom_site_label_D
_geom_hbond_atom_site_label_H
_geom_hbond_atom_site_label_A
_geom_hbond_site_symmetry_A
_geom_hbond_distance_DH
_geom_hbond_distance_HA
_geom_hbond_distance_DA
_geom_hbond_angle_DHA
O1W H1WA O4W . 0.82(3) 1.97(2) 2.746(4) 158(2)
O1W H1WB O4 1_455 0.82(2) 1.971(12) 2.702(3) 148(2)
O2W H2WA O2 1_455 0.82(2) 1.89(2) 2.686(3) 162(2)
O2W H2WB N6 2_665 0.82(2) 2.05(2) 2.846(4) 164(3)
O3W H3WA O3 . 0.82(3) 2.19(3) 2.905(5) 146(4)
O3W H3WB O4 2_756 0.82(3) 2.21(3) 2.878(4) 139(3)
O4W H4WA O3 2_656 0.82(2) 2.07(4) 2.774(4) 145(3)
O4W H4WB O3W 1_455 0.83(5) 2.43(5) 3.220(7) 161(5)
C11 H11 O2 2_666 0.93 2.39 3.241(5) 152.8
C13 H13 O3W 1_455 0.93 2.41 3.178(5) 140.2
